data_4320456
loop_
_publ_author_name
'Paul V. Bernhardt'
'Evan G. Moore'
'Mark J. Riley'

_publ_section_title
;
 Photoinduced Electron Transfer and Electronic Energy Transfer in
 Naphthyl-Appended Cyclams
;
_journal_name_full 'Inorganic Chemistry'
_journal_page_first 5799
_journal_page_last 5805
_journal_paper_doi 10.1021/ic0102586
_journal_volume 40
_journal_year 2001
_chemical_formula_sum 'C23 H36 Cl2 Cu N6 O8'
_chemical_formula_weight 659.02
_chemical_name_systematic
;
   ?
;
_space_group_IT_number 19
_symmetry_cell_setting orthorhombic
_symmetry_space_group_name_Hall 'P 2ac 2ab'
_symmetry_space_group_name_H-M 'P 21 21 21'
_atom_sites_solution_hydrogens geom
_atom_sites_solution_primary Patterson
_atom_sites_solution_secondary difmap
_audit_creation_method SHELXL-97
_cell_angle_alpha 90.00
_cell_angle_beta 90.00
_cell_angle_gamma 90.00
_cell_formula_units_Z 4
_cell_length_a 9.324(2)
_cell_length_b 13.3290(9)
_cell_length_c 23.3370(10)
_cell_measurement_reflns_used 25
_cell_measurement_temperature 296(2)
_cell_measurement_theta_max 14
_cell_measurement_theta_min 10
_cell_volume 2900.3(7)
_computing_cell_refinement 'SET4 in CAD4'
_computing_data_collection CAD4
_computing_data_reduction XCAD4
_computing_molecular_graphics PLATON
_computing_publication_material WINGX
_computing_structure_refinement 'SHELXL-97 (Sheldrick, 1997)'
_computing_structure_solution SHELXS
_diffrn_ambient_temperature 296(2)
_diffrn_measured_fraction_theta_full 1.000
_diffrn_measured_fraction_theta_max 1.000
_diffrn_measurement_device_type CAD4
_diffrn_measurement_method '\w-2\q scans'
_diffrn_radiation_monochromator graphite
_diffrn_radiation_source 'fine-focus sealed tube'
_diffrn_radiation_type MoK\a
_diffrn_radiation_wavelength 0.71073
_diffrn_reflns_av_R_equivalents 0.0000
_diffrn_reflns_av_sigmaI/netI 0.0578
_diffrn_reflns_limit_h_max 11
_diffrn_reflns_limit_h_min 0
_diffrn_reflns_limit_k_max 15
_diffrn_reflns_limit_k_min 0
_diffrn_reflns_limit_l_max 27
_diffrn_reflns_limit_l_min 0
_diffrn_reflns_number 2890
_diffrn_reflns_theta_full 24.97
_diffrn_reflns_theta_max 24.97
_diffrn_reflns_theta_min 1.75
_diffrn_standards_interval_time 7200
_diffrn_standards_number 3
_exptl_absorpt_coefficient_mu 0.993
_exptl_absorpt_correction_T_max 0.8261
_exptl_absorpt_correction_T_min 0.5872
_exptl_absorpt_correction_type \y-scans
_exptl_crystal_colour purple
_exptl_crystal_density_diffrn 1.509
_exptl_crystal_density_method 'not measured'
_exptl_crystal_description prism
_exptl_crystal_F_000 1372
_exptl_crystal_size_max 0.60
_exptl_crystal_size_mid 0.60
_exptl_crystal_size_min 0.20
_refine_diff_density_max 0.685
_refine_diff_density_min -0.407
_refine_diff_density_rms 0.091
_refine_ls_abs_structure_details 'Flack H D (1983), Acta Cryst. A39, 876-881'
_refine_ls_abs_structure_Flack 0.36(3)
_refine_ls_extinction_method none
_refine_ls_goodness_of_fit_ref 0.981
_refine_ls_hydrogen_treatment constr
_refine_ls_matrix_type full
_refine_ls_number_parameters 361
_refine_ls_number_reflns 2890
_refine_ls_number_restraints 0
_refine_ls_restrained_S_all 0.981
_refine_ls_R_factor_all 0.0886
_refine_ls_R_factor_gt 0.0482
_refine_ls_shift/su_max 0.001
_refine_ls_shift/su_mean 0.000
_refine_ls_structure_factor_coef Fsqd
_refine_ls_weighting_details 'calc w=1/[\s^2^(Fo^2^)+(0.0943P)^2^+0.0000P] where P=(Fo^2^+2Fc^2^)/3'
_refine_ls_weighting_scheme calc
_refine_ls_wR_factor_gt 0.1198
_refine_ls_wR_factor_ref 0.1413
_reflns_number_gt 1978
_reflns_number_total 2890
_reflns_threshold_expression >2sigma(I)
_cod_data_source_file ic0102586_4.cif
_cod_data_source_block em3
_cod_original_cell_volume 2900.2(7)
_cod_database_code 4320456

loop_
_symmetry_equiv_pos_as_xyz
'x, y, z'
'-x+1/2, -y, z+1/2'
'-x, y+1/2, -z+1/2'
'x+1/2, -y+1/2, -z'

loop_
_atom_site_label
_atom_site_type_symbol
_atom_site_fract_x
_atom_site_fract_y
_atom_site_fract_z
_atom_site_U_iso_or_equiv
_atom_site_adp_type
_atom_site_occupancy
_atom_site_symmetry_multiplicity
_atom_site_calc_flag
_atom_site_refinement_flags
_atom_site_disorder_assembly
_atom_site_disorder_group
Cu1 Cu 0.13605(10) 0.59369(6) 0.85963(4) 0.0364(3) Uani 1 1 d . . .
N1 N 0.2519(6) 0.6136(5) 0.7874(2) 0.0348(14) Uani 1 1 d . . .
N2 N 0.0953(8) 0.4550(5) 0.8299(3) 0.0471(17) Uani 1 1 d . . .
H2C H -0.0014 0.4467 0.8283 0.056 Uiso 1 1 calc R . .
N3 N 0.0030(7) 0.5666(5) 0.9266(3) 0.0434(16) Uani 1 1 d . . .
H3C H -0.0843 0.5485 0.9126 0.052 Uiso 1 1 calc R . .
N4 N 0.1494(8) 0.7353(4) 0.8886(2) 0.0430(16) Uani 1 1 d . . .
H4C H 0.0751 0.7691 0.8723 0.052 Uiso 1 1 calc R . .
N5 N 0.2039(7) 0.7809(5) 0.7747(3) 0.0455(16) Uani 1 1 d . . .
H5C H 0.1239 0.7941 0.7948 0.055 Uiso 1 1 d R . .
N6 N 0.2967(7) 0.5117(5) 0.9185(3) 0.0433(16) Uani 1 1 d . . .
H6A H 0.3758 0.4905 0.9000 0.052 Uiso 1 1 calc R . .
H6B H 0.3204 0.5472 0.9499 0.052 Uiso 1 1 calc R . .
C1 C 0.3294(8) 0.7746(7) 0.8132(3) 0.048(2) Uani 1 1 d . . .
C2 C 0.3823(9) 0.6683(6) 0.8053(3) 0.047(2) Uani 1 1 d . . .
H2A H 0.4560 0.6650 0.7760 0.057 Uiso 1 1 calc R . .
H2B H 0.4203 0.6415 0.8408 0.057 Uiso 1 1 calc R . .
C3 C 0.2808(10) 0.5113(6) 0.7653(3) 0.050(2) Uani 1 1 d . . .
H3A H 0.3607 0.4821 0.7860 0.060 Uiso 1 1 calc R . .
H3B H 0.3069 0.5151 0.7251 0.060 Uiso 1 1 calc R . .
C4 C 0.1523(11) 0.4470(6) 0.7720(4) 0.053(2) Uani 1 1 d . . .
H4A H 0.0795 0.4674 0.7447 0.063 Uiso 1 1 calc R . .
H4B H 0.1775 0.3778 0.7641 0.063 Uiso 1 1 calc R . .
C5 C 0.1544(12) 0.3816(6) 0.8726(4) 0.058(2) Uani 1 1 d . . .
H5A H 0.2397 0.3506 0.8567 0.069 Uiso 1 1 calc R . .
H5B H 0.0842 0.3291 0.8790 0.069 Uiso 1 1 calc R . .
C6 C 0.1925(11) 0.4302(6) 0.9303(3) 0.053(2) Uani 1 1 d . . .
C7 C 0.0632(10) 0.4807(7) 0.9591(4) 0.053(2) Uani 1 1 d . . .
H7A H -0.0115 0.4309 0.9644 0.064 Uiso 1 1 calc R . .
H7B H 0.0920 0.5040 0.9968 0.064 Uiso 1 1 calc R . .
C8 C -0.0133(11) 0.6614(7) 0.9587(4) 0.056(2) Uani 1 1 d . . .
H8A H -0.0253 0.6469 0.9991 0.067 Uiso 1 1 calc R . .
H8B H -0.0984 0.6963 0.9455 0.067 Uiso 1 1 calc R . .
C9 C 0.1150(10) 0.7270(6) 0.9505(3) 0.049(2) Uani 1 1 d . . .
H9A H 0.0959 0.7931 0.9661 0.059 Uiso 1 1 calc R . .
H9B H 0.1963 0.6988 0.9709 0.059 Uiso 1 1 calc R . .
C10 C 0.2783(10) 0.7927(6) 0.8752(3) 0.051(2) Uani 1 1 d . . .
H10A H 0.3542 0.7738 0.9016 0.061 Uiso 1 1 calc R . .
H10B H 0.2589 0.8635 0.8806 0.061 Uiso 1 1 calc R . .
C11 C 0.2519(12) 0.3507(7) 0.9711(4) 0.069(3) Uani 1 1 d . . .
H11A H 0.2754 0.3814 1.0071 0.103 Uiso 1 1 calc R . .
H11B H 0.3365 0.3214 0.9547 0.103 Uiso 1 1 calc R . .
H11C H 0.1810 0.2995 0.9770 0.103 Uiso 1 1 calc R . .
C12 C 0.4429(11) 0.8532(8) 0.7978(4) 0.075(3) Uani 1 1 d . . .
H12A H 0.4040 0.9192 0.8035 0.113 Uiso 1 1 calc R . .
H12B H 0.4703 0.8452 0.7585 0.113 Uiso 1 1 calc R . .
H12C H 0.5254 0.8445 0.8219 0.113 Uiso 1 1 calc R . .
C13 C 0.1944(8) 0.6870(6) 0.7440(3) 0.0408(19) Uani 1 1 d . . .
H13 H 0.2610 0.6895 0.7115 0.049 Uiso 1 1 calc R . .
C14 C 0.0470(8) 0.6642(6) 0.7215(3) 0.0401(19) Uani 1 1 d . . .
C15 C 0.0291(9) 0.6326(6) 0.6662(3) 0.0391(19) Uani 1 1 d . . .
H15 H 0.1096 0.6232 0.6432 0.047 Uiso 1 1 calc R . .
C16 C -0.1062(8) 0.6139(5) 0.6433(3) 0.0433(19) Uani 1 1 d . . .
C17 C -0.1249(10) 0.5822(6) 0.5845(3) 0.055(2) Uani 1 1 d . . .
H17 H -0.0457 0.5702 0.5613 0.066 Uiso 1 1 calc R . .
C18 C -0.2601(11) 0.5702(8) 0.5636(4) 0.069(3) Uani 1 1 d . . .
H18 H -0.2719 0.5497 0.5258 0.082 Uiso 1 1 calc R . .
C19 C -0.3803(11) 0.5876(8) 0.5968(4) 0.072(3) Uani 1 1 d . . .
H19 H -0.4714 0.5814 0.5809 0.087 Uiso 1 1 calc R . .
C20 C -0.3646(10) 0.6140(7) 0.6532(4) 0.064(3) Uani 1 1 d . . .
H20 H -0.4459 0.6227 0.6757 0.076 Uiso 1 1 calc R . .
C21 C -0.2278(9) 0.6282(6) 0.6781(4) 0.047(2) Uani 1 1 d . . .
C22 C -0.2092(10) 0.6582(7) 0.7350(4) 0.051(2) Uani 1 1 d . . .
H22 H -0.2888 0.6671 0.7585 0.061 Uiso 1 1 calc R . .
C23 C -0.0767(9) 0.6744(7) 0.7560(3) 0.044(2) Uani 1 1 d . . .
H23 H -0.0663 0.6927 0.7943 0.053 Uiso 1 1 calc R . .
Cl1 Cl -0.2201(2) 0.89124(17) 0.90468(9) 0.0525(6) Uani 1 1 d . . .
O1 O -0.3210(10) 0.8132(6) 0.9128(3) 0.102(3) Uani 1 1 d . . .
O2 O -0.1431(7) 0.9048(5) 0.9568(2) 0.0720(17) Uani 1 1 d . . .
O3 O -0.2898(8) 0.9803(6) 0.8891(4) 0.089(2) Uani 1 1 d . . .
O4 O -0.1209(10) 0.8652(6) 0.8619(3) 0.098(3) Uani 1 1 d . . .
Cl2 Cl 0.6824(3) 0.4155(3) 0.87235(12) 0.0793(9) Uani 1 1 d . . .
O5 O 0.5560(9) 0.3881(11) 0.8530(4) 0.151(5) Uani 1 1 d . . .
O6 O 0.7771(12) 0.4290(13) 0.8292(6) 0.197(7) Uani 1 1 d . . .
O7 O 0.6804(15) 0.4916(12) 0.9100(6) 0.213(7) Uani 1 1 d . . .
O8 O 0.758(2) 0.3473(17) 0.8985(11) 0.303(12) Uani 1 1 d . . .

loop_
_atom_site_aniso_label
_atom_site_aniso_U_11
_atom_site_aniso_U_22
_atom_site_aniso_U_33
_atom_site_aniso_U_23
_atom_site_aniso_U_13
_atom_site_aniso_U_12
Cu1 0.0362(5) 0.0450(4) 0.0278(4) -0.0046(4) 0.0033(4) 0.0000(5)
N1 0.025(3) 0.052(4) 0.027(3) -0.001(3) 0.003(3) 0.006(3)
N2 0.051(4) 0.052(4) 0.039(4) -0.005(3) 0.001(3) -0.004(3)
N3 0.044(4) 0.053(4) 0.034(3) -0.001(3) 0.002(3) -0.002(3)
N4 0.053(4) 0.048(3) 0.028(3) -0.015(3) -0.009(4) 0.002(4)
N5 0.043(4) 0.056(4) 0.038(4) -0.010(3) 0.000(3) -0.001(3)
N6 0.041(4) 0.054(4) 0.035(4) -0.005(3) 0.003(3) 0.004(3)
C1 0.037(5) 0.068(5) 0.040(4) 0.003(4) -0.008(4) -0.013(4)
C2 0.031(4) 0.072(5) 0.039(4) 0.007(4) 0.000(4) -0.009(4)
C3 0.059(6) 0.058(5) 0.034(4) -0.007(4) 0.012(4) 0.010(5)
C4 0.063(6) 0.046(4) 0.048(5) -0.012(4) -0.005(5) 0.005(5)
C5 0.071(6) 0.046(5) 0.056(5) -0.008(4) -0.007(5) 0.002(5)
C6 0.067(6) 0.055(5) 0.036(4) 0.005(4) 0.004(4) 0.001(5)
C7 0.057(6) 0.061(5) 0.042(5) 0.003(4) 0.015(5) -0.013(5)
C8 0.060(6) 0.068(6) 0.039(5) 0.000(4) 0.008(5) 0.016(5)
C9 0.063(6) 0.054(4) 0.030(4) -0.013(4) 0.005(4) 0.011(5)
C10 0.067(6) 0.047(4) 0.038(5) -0.012(4) -0.006(4) -0.013(5)
C11 0.097(8) 0.053(5) 0.056(6) 0.011(4) -0.001(6) 0.023(6)
C12 0.073(7) 0.096(7) 0.057(6) 0.020(6) -0.011(6) -0.036(6)
C13 0.032(4) 0.060(5) 0.031(4) 0.004(4) -0.004(4) -0.006(4)
C14 0.034(4) 0.052(5) 0.034(4) 0.000(4) 0.008(4) -0.001(4)
C15 0.041(4) 0.050(5) 0.026(4) -0.003(3) -0.001(4) 0.003(4)
C16 0.047(5) 0.050(4) 0.033(4) 0.009(4) -0.001(4) -0.001(4)
C17 0.057(5) 0.069(5) 0.038(4) -0.002(4) -0.010(4) 0.006(5)
C18 0.070(7) 0.091(7) 0.044(5) -0.009(5) -0.018(5) -0.022(6)
C19 0.052(6) 0.104(8) 0.060(6) 0.001(6) -0.013(5) -0.024(7)
C20 0.046(5) 0.089(7) 0.056(5) -0.004(5) 0.003(5) -0.017(6)
C21 0.040(5) 0.054(5) 0.047(5) -0.001(4) -0.010(4) -0.010(4)
C22 0.037(5) 0.073(6) 0.042(5) -0.003(4) 0.003(4) -0.003(4)
C23 0.039(5) 0.063(5) 0.032(4) -0.010(4) 0.001(4) 0.003(4)
Cl1 0.0558(13) 0.0652(14) 0.0366(10) 0.0022(10) -0.0004(10) 0.0098(12)
O1 0.112(7) 0.113(6) 0.081(5) 0.031(5) -0.036(5) -0.044(5)
O2 0.074(4) 0.096(4) 0.046(3) -0.001(3) -0.008(4) 0.013(5)
O3 0.085(5) 0.090(5) 0.093(5) 0.015(4) 0.020(5) 0.033(5)
O4 0.120(6) 0.122(6) 0.052(4) 0.002(4) 0.020(5) 0.053(6)
Cl2 0.0434(13) 0.124(2) 0.0701(17) -0.0313(18) -0.0057(12) 0.0043(15)
O5 0.072(6) 0.269(14) 0.110(7) -0.065(10) -0.007(6) -0.040(8)
O6 0.101(8) 0.310(18) 0.179(12) -0.108(13) 0.073(9) -0.088(10)
O7 0.149(11) 0.273(16) 0.216(14) -0.180(13) 0.015(11) -0.013(12)
O8 0.26(2) 0.34(3) 0.31(3) 0.03(2) -0.07(2) 0.15(2)

loop_
_atom_type_symbol
_atom_type_description
_atom_type_scat_dispersion_real
_atom_type_scat_dispersion_imag
_atom_type_scat_source
C C 0.0033 0.0016 'International Tables Vol C Tables 4.2.6.8 and 6.1.1.4'
H H 0.0000 0.0000 'International Tables Vol C Tables 4.2.6.8 and 6.1.1.4'
N N 0.0061 0.0033 'International Tables Vol C Tables 4.2.6.8 and 6.1.1.4'
O O 0.0106 0.0060 'International Tables Vol C Tables 4.2.6.8 and 6.1.1.4'
Cl Cl 0.1484 0.1585 'International Tables Vol C Tables 4.2.6.8 and 6.1.1.4'
Cu Cu 0.3201 1.2651 'International Tables Vol C Tables 4.2.6.8 and 6.1.1.4'

loop_
_geom_angle_atom_site_label_1
_geom_angle_atom_site_label_2
_geom_angle_atom_site_label_3
_geom_angle
_geom_angle_site_symmetry_1
_geom_angle_site_symmetry_3
_geom_angle_publ_flag
N4 Cu1 N1 97.1(3) . . ?
N4 Cu1 N2 172.6(3) . . ?
N1 Cu1 N2 86.2(3) . . ?
N4 Cu1 N3 86.9(3) . . ?
N1 Cu1 N3 173.7(3) . . ?
N2 Cu1 N3 89.2(3) . . ?
N4 Cu1 N6 101.8(3) . . ?
N1 Cu1 N6 102.2(2) . . ?
N2 Cu1 N6 83.8(3) . . ?
N3 Cu1 N6 81.6(2) . . ?
C3 N1 C2 113.8(6) . . ?
C3 N1 C13 115.3(6) . . ?
C2 N1 C13 99.3(6) . . ?
C3 N1 Cu1 105.5(5) . . ?
C2 N1 Cu1 105.6(4) . . ?
C13 N1 Cu1 117.1(4) . . ?
C4 N2 C5 115.8(7) . . ?
C4 N2 Cu1 108.6(5) . . ?
C5 N2 Cu1 107.5(5) . . ?
C8 N3 C7 116.1(6) . . ?
C8 N3 Cu1 107.5(5) . . ?
C7 N3 Cu1 107.4(5) . . ?
C10 N4 C9 115.2(6) . . ?
C10 N4 Cu1 118.2(5) . . ?
C9 N4 Cu1 104.2(5) . . ?
C13 N5 C1 107.5(6) . . ?
C6 N6 Cu1 91.8(4) . . ?
N5 C1 C2 103.7(7) . . ?
N5 C1 C12 111.4(7) . . ?
C2 C1 C12 112.7(7) . . ?
N5 C1 C10 108.6(6) . . ?
C2 C1 C10 111.2(7) . . ?
C12 C1 C10 109.1(7) . . ?
N1 C2 C1 103.2(6) . . ?
N1 C3 C4 110.4(6) . . ?
N2 C4 C3 110.6(7) . . ?
N2 C5 C6 113.1(7) . . ?
N6 C6 C5 107.4(7) . . ?
N6 C6 C7 105.9(7) . . ?
C5 C6 C7 112.8(8) . . ?
N6 C6 C11 112.7(8) . . ?
C5 C6 C11 109.8(7) . . ?
C7 C6 C11 108.3(7) . . ?
N3 C7 C6 114.3(6) . . ?
N3 C8 C9 110.7(7) . . ?
N4 C9 C8 109.9(7) . . ?
N4 C10 C1 111.9(6) . . ?
N5 C13 C14 113.8(7) . . ?
N5 C13 N1 102.0(6) . . ?
C14 C13 N1 115.4(7) . . ?
C15 C14 C23 117.9(8) . . ?
C15 C14 C13 120.2(7) . . ?
C23 C14 C13 121.9(7) . . ?
C16 C15 C14 121.8(8) . . ?
C15 C16 C21 119.0(7) . . ?
C15 C16 C17 121.7(8) . . ?
C21 C16 C17 119.3(7) . . ?
C18 C17 C16 119.1(9) . . ?
C17 C18 C19 122.0(9) . . ?
C20 C19 C18 119.6(9) . . ?
C19 C20 C21 121.7(9) . . ?
C20 C21 C16 118.1(7) . . ?
C20 C21 C22 122.7(9) . . ?
C16 C21 C22 119.2(8) . . ?
C23 C22 C21 120.3(8) . . ?
C22 C23 C14 121.7(8) . . ?
O3 Cl1 O4 109.3(5) . . ?
O3 Cl1 O1 110.4(5) . . ?
O4 Cl1 O1 110.5(6) . . ?
O3 Cl1 O2 110.3(5) . . ?
O4 Cl1 O2 107.9(5) . . ?
O1 Cl1 O2 108.4(4) . . ?
O8 Cl2 O5 116.8(13) . . ?
O8 Cl2 O7 103.2(13) . . ?
O5 Cl2 O7 115.0(8) . . ?
O8 Cl2 O6 95.2(12) . . ?
O5 Cl2 O6 111.5(8) . . ?
O7 Cl2 O6 113.4(9) . . ?

loop_
_geom_bond_atom_site_label_1
_geom_bond_atom_site_label_2
_geom_bond_distance
_geom_bond_site_symmetry_2
_geom_bond_publ_flag
Cu1 N4 2.008(6) . ?
Cu1 N1 2.020(6) . ?
Cu1 N2 2.011(7) . ?
Cu1 N3 2.028(6) . ?
Cu1 N6 2.307(6) . ?
N1 C3 1.482(10) . ?
N1 C2 1.478(9) . ?
N1 C13 1.507(9) . ?
N2 C4 1.456(10) . ?
N2 C5 1.500(11) . ?
N3 C8 1.477(10) . ?
N3 C7 1.484(10) . ?
N4 C10 1.459(11) . ?
N4 C9 1.484(9) . ?
N5 C13 1.444(10) . ?
N5 C1 1.478(10) . ?
N6 C6 1.483(11) . ?
C1 C2 1.512(12) . ?
C1 C12 1.531(12) . ?
C1 C10 1.542(11) . ?
C3 C4 1.482(12) . ?
C5 C6 1.536(12) . ?
C6 C7 1.536(12) . ?
C6 C11 1.528(12) . ?
C8 C9 1.493(13) . ?
C13 C14 1.502(10) . ?
C14 C15 1.370(10) . ?
C14 C23 1.413(10) . ?
C15 C16 1.393(11) . ?
C16 C21 1.407(11) . ?
C16 C17 1.445(11) . ?
C17 C18 1.361(13) . ?
C18 C19 1.382(14) . ?
C19 C20 1.370(13) . ?
C20 C21 1.414(12) . ?
C21 C22 1.399(12) . ?
C22 C23 1.347(11) . ?
Cl1 O3 1.401(7) . ?
Cl1 O4 1.406(7) . ?
Cl1 O1 1.415(8) . ?
Cl1 O2 1.424(6) . ?
Cl2 O8 1.300(18) . ?
Cl2 O5 1.313(9) . ?
Cl2 O7 1.342(11) . ?
Cl2 O6 1.352(12) . ?
